data_4309310
loop_
_publ_author_name
'Andreas Stasch'
'Herbert W. Roesky'
'Mathias Noltemeyer'
'Hans-Georg Schmidt'

_publ_section_title
;
Aluminum Hydride Cations Stabilized by Weakly Coordinating Carbaalanates
;
_journal_name_full 'Inorganic Chemistry'
_journal_page_first 5854
_journal_page_last 5857
_journal_paper_doi 10.1021/ic048594k
_journal_volume 44
_journal_year 2005
_chemical_formula_sum 'C48 H114 Al10 N4'
_chemical_formula_weight 1017.23
_chemical_name_systematic
; 
 ? 
;
_space_group_IT_number 14
_symmetry_cell_setting monoclinic
_symmetry_space_group_name_Hall '-P 2yn'
_symmetry_space_group_name_H-M 'P 1 21/n 1'
_atom_sites_solution_hydrogens geom
_atom_sites_solution_primary direct
_atom_sites_solution_secondary difmap
_audit_creation_method SHELXL-97
_cell_angle_alpha 90.00
_cell_angle_beta 94.375(17)
_cell_angle_gamma 90.00
_cell_formula_units_Z 2
_cell_length_a 13.013(3)
_cell_length_b 15.676(4)
_cell_length_c 16.321(3)
_cell_measurement_temperature 133(2)
_cell_volume 3319.6(13)
_computing_structure_refinement 'SHELXL-97 (Sheldrick, 1997)'
_computing_structure_solution 'SHELXS-97 (Sheldrick, 1990)'
_diffrn_ambient_temperature 133(2)
_diffrn_measured_fraction_theta_full 0.995
_diffrn_measured_fraction_theta_max 0.995
_diffrn_measurement_device_type 'STOE IPDS2'
_diffrn_radiation_monochromator graphite
_diffrn_radiation_source 'fine-focus sealed tube'
_diffrn_radiation_type MoK\a
_diffrn_radiation_wavelength 0.71073
_diffrn_reflns_av_R_equivalents 0.1384
_diffrn_reflns_av_sigmaI/netI 0.1140
_diffrn_reflns_limit_h_max 15
_diffrn_reflns_limit_h_min -15
_diffrn_reflns_limit_k_max 18
_diffrn_reflns_limit_k_min -16
_diffrn_reflns_limit_l_max 19
_diffrn_reflns_limit_l_min -19
_diffrn_reflns_number 26812
_diffrn_reflns_theta_full 24.76
_diffrn_reflns_theta_max 24.76
_diffrn_reflns_theta_min 1.80
_exptl_absorpt_coefficient_mu 0.180
_exptl_absorpt_correction_T_max 0.9648
_exptl_absorpt_correction_T_min 0.9314
_exptl_crystal_density_diffrn 1.018
_exptl_crystal_density_method 'not measured'
_exptl_crystal_F_000 1120
_exptl_crystal_size_max 0.40
_exptl_crystal_size_mid 0.20
_exptl_crystal_size_min 0.20
_refine_diff_density_max 0.676
_refine_diff_density_min -0.337
_refine_diff_density_rms 0.086
_refine_ls_extinction_method none
_refine_ls_goodness_of_fit_ref 1.079
_refine_ls_hydrogen_treatment mixed
_refine_ls_matrix_type full
_refine_ls_number_parameters 319
_refine_ls_number_reflns 5663
_refine_ls_number_restraints 15
_refine_ls_restrained_S_all 1.077
_refine_ls_R_factor_all 0.1412
_refine_ls_R_factor_gt 0.0846
_refine_ls_shift/su_max 0.000
_refine_ls_shift/su_mean 0.000
_refine_ls_structure_factor_coef Fsqd
_refine_ls_weighting_details 'calc w=1/[\s^2^(Fo^2^)+(0.0353P)^2^+20.4000P] where P=(Fo^2^+2Fc^2^)/3'
_refine_ls_weighting_scheme calc
_refine_ls_wR_factor_gt 0.2008
_refine_ls_wR_factor_ref 0.2182
_reflns_number_gt 3287
_reflns_number_total 5663
_reflns_threshold_expression >2sigma(I)
_cod_data_source_file ic048594ksi20041008_051025.cif
_cod_data_source_block r1131a
_cod_original_cell_volume 3319.9(13)
_cod_database_code 4309310

loop_
_symmetry_equiv_pos_as_xyz
'x, y, z'
'-x+1/2, y+1/2, -z+1/2'
'-x, -y, -z'
'x-1/2, -y-1/2, z-1/2'

loop_
_atom_site_label
_atom_site_type_symbol
_atom_site_fract_x
_atom_site_fract_y
_atom_site_fract_z
_atom_site_U_iso_or_equiv
_atom_site_adp_type
_atom_site_occupancy
_atom_site_symmetry_multiplicity
_atom_site_calc_flag
_atom_site_refinement_flags
_atom_site_disorder_assembly
_atom_site_disorder_group
Al1 Al 0.84838(14) 0.97298(13) -0.06420(12) 0.0219(4) Uani 1 1 d D . .
Al2 Al 1.05084(14) 0.88698(13) 0.07564(12) 0.0222(4) Uani 1 1 d D . .
Al3 Al 0.98738(14) 1.11549(13) 0.08419(11) 0.0214(4) Uani 1 1 d D . .
Al4 Al 0.88213(14) 0.97330(13) 0.09501(12) 0.0234(5) Uani 1 1 d D . .
C1 C 0.9093(4) 0.8781(4) 0.0081(4) 0.0203(13) Uani 1 1 d . . .
C10 C 0.8665(5) 0.7874(4) 0.0229(4) 0.0285(15) Uani 1 1 d . . .
H10A H 0.9155 0.7464 0.0011 0.034 Uiso 1 1 calc R . .
H10B H 0.8699 0.7788 0.0831 0.034 Uiso 1 1 calc R . .
C11 C 0.7582(5) 0.7604(4) -0.0110(4) 0.0299(16) Uani 1 1 d . . .
C12 C 0.6772(5) 0.8216(5) 0.0176(5) 0.046(2) Uani 1 1 d . . .
H12A H 0.6891 0.8307 0.0769 0.068 Uiso 1 1 calc R . .
H12B H 0.6084 0.7972 0.0052 0.068 Uiso 1 1 calc R . .
H12C H 0.6819 0.8762 -0.0111 0.068 Uiso 1 1 calc R . .
C13 C 0.7501(6) 0.7569(5) -0.1059(4) 0.0398(19) Uani 1 1 d . . .
H13A H 0.6799 0.7406 -0.1259 0.060 Uiso 1 1 calc R . .
H13B H 0.7990 0.7147 -0.1243 0.060 Uiso 1 1 calc R . .
H13C H 0.7663 0.8131 -0.1278 0.060 Uiso 1 1 calc R . .
C14 C 0.7365(6) 0.6710(5) 0.0214(6) 0.053(2) Uani 1 1 d . . .
H14A H 0.7384 0.6725 0.0815 0.079 Uiso 1 1 calc R . .
H14B H 0.7890 0.6313 0.0045 0.079 Uiso 1 1 calc R . .
H14C H 0.6683 0.6521 -0.0010 0.079 Uiso 1 1 calc R . .
C2 C 1.0328(5) 0.9994(4) 0.1384(4) 0.0205(14) Uani 1 1 d . . .
C20 C 1.0793(5) 1.0049(5) 0.2294(4) 0.0297(16) Uani 1 1 d . . .
H20A H 1.1366 0.9632 0.2352 0.036 Uiso 1 1 calc R . .
H20B H 1.1108 1.0622 0.2365 0.036 Uiso 1 1 calc R . .
C21 C 1.0142(6) 0.9909(5) 0.3022(4) 0.0339(17) Uani 1 1 d . . .
C22 C 0.9691(6) 0.8994(5) 0.3004(5) 0.047(2) Uani 1 1 d . . .
H22A H 0.9165 0.8942 0.2545 0.070 Uiso 1 1 calc R . .
H22B H 0.9379 0.8881 0.3521 0.070 Uiso 1 1 calc R . .
H22C H 1.0243 0.8581 0.2937 0.070 Uiso 1 1 calc R . .
C23 C 1.0830(7) 1.0014(6) 0.3824(4) 0.055(3) Uani 1 1 d . . .
H23A H 1.1115 1.0593 0.3853 0.082 Uiso 1 1 calc R . .
H23B H 1.1395 0.9599 0.3836 0.082 Uiso 1 1 calc R . .
H23C H 1.0419 0.9916 0.4294 0.082 Uiso 1 1 calc R . .
C24 C 0.9257(6) 1.0551(5) 0.3018(4) 0.043(2) Uani 1 1 d . . .
H24A H 0.9534 1.1132 0.2999 0.064 Uiso 1 1 calc R . .
H24B H 0.8893 1.0480 0.3517 0.064 Uiso 1 1 calc R . .
H24C H 0.8778 1.0453 0.2534 0.064 Uiso 1 1 calc R . .
C3 C 0.8565(5) 1.0773(4) 0.0157(4) 0.0233(14) Uani 1 1 d . . .
C30 C 0.7445(5) 1.1153(5) 0.0125(4) 0.0285(16) Uani 1 1 d . . .
H30A H 0.7242 1.1290 -0.0457 0.034 Uiso 1 1 calc R . .
H30B H 0.6983 1.0688 0.0284 0.034 Uiso 1 1 calc R . .
C31 C 0.7195(5) 1.1943(5) 0.0637(4) 0.0282(16) Uani 1 1 d . . .
C32 C 0.6042(5) 1.2113(5) 0.0470(5) 0.043(2) Uani 1 1 d . . .
H32A H 0.5840 1.2589 0.0812 0.065 Uiso 1 1 calc R . .
H32B H 0.5654 1.1601 0.0601 0.065 Uiso 1 1 calc R . .
H32C H 0.5892 1.2257 -0.0111 0.065 Uiso 1 1 calc R . .
C33 C 0.7791(6) 1.2721(5) 0.0381(5) 0.0401(19) Uani 1 1 d . . .
H33A H 0.7576 1.3222 0.0684 0.060 Uiso 1 1 calc R . .
H33B H 0.7649 1.2818 -0.0210 0.060 Uiso 1 1 calc R . .
H33C H 0.8530 1.2625 0.0504 0.060 Uiso 1 1 calc R . .
C34 C 0.7419(5) 1.1782(5) 0.1561(4) 0.0344(18) Uani 1 1 d . . .
H34A H 0.7176 1.2268 0.1870 0.052 Uiso 1 1 calc R . .
H34B H 0.8162 1.1710 0.1686 0.052 Uiso 1 1 calc R . .
H34C H 0.7060 1.1263 0.1717 0.052 Uiso 1 1 calc R . .
Al5 Al 0.47568(18) 1.03463(15) -0.32727(14) 0.0375(6) Uani 1 1 d D . .
N51 N 0.5498(5) 0.9242(4) -0.3253(3) 0.0339(14) Uani 1 1 d . . .
N52 N 0.5002(4) 1.0982(4) -0.2230(3) 0.0292(13) Uani 1 1 d . . .
C51 C 0.5361(6) 0.8959(5) -0.4124(5) 0.045(2) Uani 1 1 d . . .
H51A H 0.5626 0.8377 -0.4170 0.068 Uiso 1 1 calc R . .
H51B H 0.5740 0.9343 -0.4466 0.068 Uiso 1 1 calc R . .
H51C H 0.4627 0.8970 -0.4310 0.068 Uiso 1 1 calc R . .
C52 C 0.5008(9) 0.8597(6) -0.2734(6) 0.079(3) Uani 1 1 d . . .
H52A H 0.5347 0.8044 -0.2788 0.118 Uiso 1 1 calc R . .
H52B H 0.4275 0.8545 -0.2914 0.118 Uiso 1 1 calc R . .
H52C H 0.5081 0.8779 -0.2158 0.118 Uiso 1 1 calc R . .
C53 C 0.6607(6) 0.9304(7) -0.3032(6) 0.060(3) Uani 1 1 d . . .
H53A H 0.6936 0.8757 -0.3138 0.090 Uiso 1 1 calc R . .
H53B H 0.6725 0.9446 -0.2447 0.090 Uiso 1 1 calc R . .
H53C H 0.6903 0.9751 -0.3361 0.090 Uiso 1 1 calc R . .
C54 C 0.4883(6) 1.0485(5) -0.1474(5) 0.042(2) Uani 1 1 d . . .
H54A H 0.4870 1.0874 -0.1005 0.063 Uiso 1 1 calc R . .
H54B H 0.5463 1.0089 -0.1383 0.063 Uiso 1 1 calc R . .
H54C H 0.4237 1.0162 -0.1534 0.063 Uiso 1 1 calc R . .
C55 C 0.6033(6) 1.1411(6) -0.2171(5) 0.046(2) Uani 1 1 d . . .
H55A H 0.6110 1.1752 -0.1667 0.069 Uiso 1 1 calc R . .
H55B H 0.6086 1.1783 -0.2649 0.069 Uiso 1 1 calc R . .
H55C H 0.6577 1.0978 -0.2160 0.069 Uiso 1 1 calc R . .
C56 C 0.4191(6) 1.1653(5) -0.2304(5) 0.044(2) Uani 1 1 d . . .
H56A H 0.4349 1.2095 -0.1889 0.065 Uiso 1 1 calc R . .
H56B H 0.3520 1.1397 -0.2218 0.065 Uiso 1 1 calc R . .
H56C H 0.4168 1.1907 -0.2853 0.065 Uiso 1 1 calc R . .
H1 H 0.748(3) 0.978(4) -0.119(3) 0.027(17) Uiso 1 1 d D . .
H2 H 1.091(4) 0.814(3) 0.133(3) 0.020(16) Uiso 1 1 d D . .
H3 H 0.990(4) 1.190(3) 0.146(3) 0.018(16) Uiso 1 1 d D . .
H4 H 0.364(3) 1.003(4) -0.337(4) 0.032(18) Uiso 1 1 d D . .
H5 H 0.529(4) 1.092(3) -0.386(3) 0.020(16) Uiso 1 1 d D . .
H4A H 0.796(5) 0.957(6) 0.153(5) 0.09(3) Uiso 1 1 d D . .

loop_
_atom_site_aniso_label
_atom_site_aniso_U_11
_atom_site_aniso_U_22
_atom_site_aniso_U_33
_atom_site_aniso_U_23
_atom_site_aniso_U_13
_atom_site_aniso_U_12
Al1 0.0141(9) 0.0262(11) 0.0256(10) -0.0008(9) 0.0029(8) 0.0019(8)
Al2 0.0197(10) 0.0232(11) 0.0235(10) 0.0007(9) 0.0015(8) 0.0030(9)
Al3 0.0183(10) 0.0227(11) 0.0236(10) -0.0018(9) 0.0035(8) 0.0014(8)
Al4 0.0193(10) 0.0254(11) 0.0261(11) -0.0008(9) 0.0065(8) -0.0011(9)
C1 0.019(3) 0.018(3) 0.024(3) -0.002(3) 0.003(3) 0.008(3)
C10 0.022(3) 0.027(4) 0.037(4) 0.002(3) 0.002(3) -0.001(3)
C11 0.026(4) 0.031(4) 0.033(4) -0.003(3) 0.004(3) -0.009(3)
C12 0.019(4) 0.057(5) 0.063(6) -0.013(4) 0.013(4) -0.001(4)
C13 0.042(5) 0.040(5) 0.037(4) -0.009(4) -0.001(3) -0.002(4)
C14 0.047(5) 0.040(5) 0.069(6) 0.005(4) -0.006(4) -0.022(4)
C2 0.014(3) 0.027(4) 0.021(3) 0.002(3) 0.003(3) -0.001(3)
C20 0.030(4) 0.034(4) 0.024(4) 0.001(3) 0.000(3) 0.006(3)
C21 0.035(4) 0.042(5) 0.025(4) 0.006(3) 0.005(3) 0.004(3)
C22 0.056(5) 0.044(5) 0.042(5) 0.013(4) 0.013(4) 0.006(4)
C23 0.066(6) 0.079(7) 0.020(4) 0.005(4) 0.000(4) 0.017(5)
C24 0.051(5) 0.053(5) 0.027(4) -0.002(4) 0.018(4) 0.011(4)
C3 0.016(3) 0.026(4) 0.029(4) -0.004(3) 0.004(3) 0.003(3)
C30 0.015(3) 0.036(4) 0.034(4) -0.010(3) 0.000(3) 0.003(3)
C31 0.020(3) 0.034(4) 0.031(4) -0.008(3) 0.009(3) 0.000(3)
C32 0.028(4) 0.051(5) 0.050(5) -0.019(4) -0.001(3) 0.011(4)
C33 0.034(4) 0.032(4) 0.055(5) -0.007(4) 0.004(4) 0.003(3)
C34 0.025(4) 0.044(5) 0.034(4) -0.011(3) 0.008(3) 0.000(3)
Al5 0.0416(13) 0.0363(13) 0.0335(13) -0.0041(10) -0.0049(10) 0.0066(11)
N51 0.040(4) 0.036(4) 0.027(3) -0.003(3) 0.003(3) 0.001(3)
N52 0.034(3) 0.031(3) 0.023(3) 0.004(2) 0.004(2) 0.000(3)
C51 0.051(5) 0.043(5) 0.040(5) -0.011(4) -0.007(4) 0.006(4)
C52 0.129(10) 0.035(5) 0.078(7) 0.008(5) 0.051(7) -0.004(6)
C53 0.035(5) 0.084(7) 0.061(6) -0.027(5) -0.006(4) 0.016(5)
C54 0.052(5) 0.033(5) 0.043(5) 0.006(4) 0.011(4) 0.007(4)
C55 0.050(5) 0.055(5) 0.033(4) -0.010(4) 0.010(4) -0.015(4)
C56 0.056(5) 0.036(5) 0.041(5) 0.013(4) 0.014(4) 0.012(4)

loop_
_atom_type_symbol
_atom_type_description
_atom_type_scat_dispersion_real
_atom_type_scat_dispersion_imag
_atom_type_scat_source
C C 0.0033 0.0016 'International Tables Vol C Tables 4.2.6.8 and 6.1.1.4'
H H 0.0000 0.0000 'International Tables Vol C Tables 4.2.6.8 and 6.1.1.4'
N N 0.0061 0.0033 'International Tables Vol C Tables 4.2.6.8 and 6.1.1.4'
Al Al 0.0645 0.0514 'International Tables Vol C Tables 4.2.6.8 and 6.1.1.4'

loop_
_geom_angle_atom_site_label_1
_geom_angle_atom_site_label_2
_geom_angle_atom_site_label_3
_geom_angle
_geom_angle_site_symmetry_1
_geom_angle_site_symmetry_3
_geom_angle_publ_flag
C1 Al1 C2 102.6(3) . 3_775 ?
C1 Al1 C3 102.3(3) . . ?
C2 Al1 C3 101.3(3) 3_775 . ?
C1 Al1 Al2 119.4(2) . 3_775 ?
C2 Al1 Al2 51.27(19) 3_775 3_775 ?
C3 Al1 Al2 51.33(19) . 3_775 ?
C1 Al1 Al3 52.34(18) . 3_775 ?
C2 Al1 Al3 51.77(18) 3_775 3_775 ?
C3 Al1 Al3 119.65(19) . 3_775 ?
Al2 Al1 Al3 91.01(9) 3_775 3_775 ?
C1 Al1 Al4 52.41(18) . . ?
C2 Al1 Al4 120.31(19) 3_775 . ?
C3 Al1 Al4 51.57(19) . . ?
Al2 Al1 Al4 91.30(9) 3_775 . ?
Al3 Al1 Al4 92.80(9) 3_775 . ?
C2 Al2 C3 102.8(3) . 3_775 ?
C2 Al2 C1 101.0(2) . . ?
C3 Al2 C1 100.2(3) 3_775 . ?
C2 Al2 Al1 52.00(18) . 3_775 ?
C3 Al2 Al1 52.19(19) 3_775 3_775 ?
C1 Al2 Al1 117.1(2) . 3_775 ?
C2 Al2 Al3 119.2(2) . 3_775 ?
C3 Al2 Al3 50.32(19) 3_775 3_775 ?
C1 Al2 Al3 51.47(17) . 3_775 ?
Al1 Al2 Al3 89.97(9) 3_775 3_775 ?
C2 Al2 Al4 50.93(18) . . ?
C3 Al2 Al4 119.2(2) 3_775 . ?
C1 Al2 Al4 51.78(17) . . ?
Al1 Al2 Al4 90.26(9) 3_775 . ?
Al3 Al2 Al4 91.75(9) 3_775 . ?
C3 Al3 C2 99.9(3) . . ?
C3 Al3 C1 100.0(3) . 3_775 ?
C2 Al3 C1 99.8(2) . 3_775 ?
C3 Al3 Al1 115.7(2) . 3_775 ?
C2 Al3 Al1 51.49(17) . 3_775 ?
C1 Al3 Al1 49.79(17) 3_775 3_775 ?
C3 Al3 Al2 50.71(19) . 3_775 ?
C2 Al3 Al2 115.81(19) . 3_775 ?
C1 Al3 Al2 50.84(17) 3_775 3_775 ?
Al1 Al3 Al2 87.85(9) 3_775 3_775 ?
C3 Al3 Al4 51.30(19) . . ?
C2 Al3 Al4 50.58(18) . . ?
C1 Al3 Al4 117.06(19) 3_775 . ?
Al1 Al3 Al4 89.63(9) 3_775 . ?
Al2 Al3 Al4 89.66(9) 3_775 . ?
C2 Al4 C3 99.2(3) . . ?
C2 Al4 C1 99.6(2) . . ?
C3 Al4 C1 99.3(3) . . ?
C2 Al4 Al1 115.14(19) . . ?
C3 Al4 Al1 51.47(19) . . ?
C1 Al4 Al1 49.51(18) . . ?
C2 Al4 Al2 50.48(18) . . ?
C3 Al4 Al2 115.04(19) . . ?
C1 Al4 Al2 50.77(17) . . ?
Al1 Al4 Al2 87.57(9) . . ?
C2 Al4 Al3 51.11(18) . . ?
C3 Al4 Al3 49.98(18) . . ?
C1 Al4 Al3 116.12(19) . . ?
Al1 Al4 Al3 89.06(9) . . ?
Al2 Al4 Al3 89.09(8) . . ?
C10 C1 Al1 129.4(4) . . ?
C10 C1 Al2 107.0(4) . . ?
Al1 C1 Al2 123.5(3) . . ?
C10 C1 Al3 114.4(4) . 3_775 ?
Al1 C1 Al3 77.9(2) . 3_775 ?
Al2 C1 Al3 77.7(2) . 3_775 ?
C10 C1 Al4 117.6(4) . . ?
Al1 C1 Al4 78.1(2) . . ?
Al2 C1 Al4 77.5(2) . . ?
Al3 C1 Al4 126.8(3) 3_775 . ?
C11 C10 C1 121.8(6) . . ?
C12 C11 C14 108.7(6) . . ?
C12 C11 C10 110.7(6) . . ?
C14 C11 C10 108.5(6) . . ?
C12 C11 C13 109.4(6) . . ?
C14 C11 C13 108.3(6) . . ?
C10 C11 C13 111.2(6) . . ?
C20 C2 Al2 118.0(4) . . ?
C20 C2 Al4 128.6(4) . . ?
Al2 C2 Al4 78.6(2) . . ?
C20 C2 Al1 106.9(4) . 3_775 ?
Al2 C2 Al1 76.7(2) . 3_775 ?
Al4 C2 Al1 124.5(3) . 3_775 ?
C20 C2 Al3 115.5(4) . . ?
Al2 C2 Al3 125.0(3) . . ?
Al4 C2 Al3 78.3(2) . . ?
Al1 C2 Al3 76.7(2) 3_775 . ?
C21 C20 C2 122.2(6) . . ?
C20 C21 C24 111.4(6) . . ?
C20 C21 C23 109.0(6) . . ?
C24 C21 C23 108.8(6) . . ?
C20 C21 C22 110.6(6) . . ?
C24 C21 C22 108.9(6) . . ?
C23 C21 C22 108.0(6) . . ?
C30 C3 Al3 129.5(4) . . ?
C30 C3 Al2 117.7(5) . 3_775 ?
Al3 C3 Al2 79.0(2) . 3_775 ?
C30 C3 Al1 105.8(4) . . ?
Al3 C3 Al1 124.7(3) . . ?
Al2 C3 Al1 76.5(2) 3_775 . ?
C30 C3 Al4 114.7(4) . . ?
Al3 C3 Al4 78.7(2) . . ?
Al2 C3 Al4 125.7(3) 3_775 . ?
Al1 C3 Al4 77.0(2) . . ?
C31 C30 C3 121.3(5) . . ?
C33 C31 C32 109.0(6) . . ?
C33 C31 C34 109.8(6) . . ?
C32 C31 C34 108.3(6) . . ?
C33 C31 C30 111.3(6) . . ?
C32 C31 C30 106.7(5) . . ?
C34 C31 C30 111.6(6) . . ?
N52 Al5 N51 112.4(3) . . ?
C53 N51 C51 107.4(6) . . ?
C53 N51 C52 111.1(7) . . ?
C51 N51 C52 108.4(7) . . ?
C53 N51 Al5 114.5(5) . . ?
C51 N51 Al5 102.9(5) . . ?
C52 N51 Al5 111.9(5) . . ?
C54 N52 C56 108.7(5) . . ?
C54 N52 C55 109.5(6) . . ?
C56 N52 C55 108.4(6) . . ?
C54 N52 Al5 115.6(5) . . ?
C56 N52 Al5 102.7(4) . . ?
C55 N52 Al5 111.5(4) . . ?

loop_
_geom_bond_atom_site_label_1
_geom_bond_atom_site_label_2
_geom_bond_distance
_geom_bond_site_symmetry_2
_geom_bond_publ_flag
Al1 C1 2.023(6) . ?
Al1 C2 2.082(6) 3_775 ?
Al1 C3 2.089(7) . ?
Al1 Al2 2.571(3) 3_775 ?
Al1 Al3 2.589(3) 3_775 ?
Al1 Al4 2.602(3) . ?
Al2 C2 2.061(7) . ?
Al2 C3 2.065(7) 3_775 ?
Al2 C1 2.078(6) . ?
Al2 Al1 2.571(3) 3_775 ?
Al2 Al3 2.619(3) 3_775 ?
Al2 Al4 2.619(3) . ?
Al3 C3 2.053(7) . ?
Al3 C2 2.090(7) . ?
Al3 C1 2.097(6) 3_775 ?
Al3 Al1 2.589(3) 3_775 ?
Al3 Al2 2.618(3) 3_775 ?
Al3 Al4 2.629(3) . ?
Al4 C2 2.074(6) . ?
Al4 C3 2.092(7) . ?
Al4 C1 2.107(6) . ?
C1 C10 1.552(9) . ?
C1 Al3 2.097(6) 3_775 ?
C10 C11 1.534(9) . ?
C11 C12 1.526(10) . ?
C11 C14 1.531(10) . ?
C11 C13 1.546(10) . ?
C2 C20 1.562(9) . ?
C2 Al1 2.082(6) 3_775 ?
C20 C21 1.527(9) . ?
C21 C24 1.530(10) . ?
C21 C23 1.537(10) . ?
C21 C22 1.549(11) . ?
C3 C30 1.572(8) . ?
C3 Al2 2.065(7) 3_775 ?
C30 C31 1.542(9) . ?
C31 C33 1.520(10) . ?
C31 C32 1.529(9) . ?
C31 C34 1.536(10) . ?
Al5 N52 1.977(6) . ?
Al5 N51 1.981(6) . ?
N51 C53 1.465(9) . ?
N51 C51 1.486(9) . ?
N51 C52 1.493(10) . ?
N52 C54 1.477(9) . ?
N52 C56 1.488(9) . ?
N52 C55 1.496(9) . ?
